data_2240064
loop_
_publ_author_name
'Rajapakse, Anuruddha'
'Hillebrand, Roman'
'Lewis, Sarah M.'
'Parsons, Zachary D.'
'Barnes, Charles L.'
'Gates, Kent S.'

_publ_section_title
;
 Crystal structure of <i>N</i>-(quinolin-6-yl)hydroxylamine
;
_journal_coeditor_code SU2793
_journal_issue 11
_journal_name_full 'Acta Crystallographica Section E'
_journal_page_first 322
_journal_page_last 324
_journal_paper_doi 10.1107/S160053681402193X
_journal_volume 70
_journal_year 2014
_chemical_formula_iupac 'C9 H8 N2 O'
_chemical_formula_moiety 'C9 H8 N2 O'
_chemical_formula_sum 'C9 H8 N2 O'
_chemical_formula_weight 160.17
_chemical_name_systematic
;
<i>N</i>-(Quinolin-6-yl)hydroxylamine
;
_space_group_IT_number 2
_symmetry_cell_setting triclinic
_symmetry_space_group_name_Hall '-P 1'
_symmetry_space_group_name_H-M 'P -1'
_atom_sites_solution_hydrogens geom
_atom_sites_solution_primary direct
_atom_sites_solution_secondary difmap
_audit_creation_method SHELXL-97
_cell_angle_alpha 84.855(2)
_cell_angle_beta 83.043(2)
_cell_angle_gamma 67.477(2)
_cell_formula_units_Z 8
_cell_length_a 9.3730(15)
_cell_length_b 9.7117(16)
_cell_length_c 18.937(3)
_cell_measurement_reflns_used 7244
_cell_measurement_temperature 173(2)
_cell_measurement_theta_max 27.4
_cell_measurement_theta_min 2.4
_cell_volume 1578.8(4)
_computing_cell_refinement
;
SAINT (Bruker, 2008)
;
_computing_data_collection
;
APEX2 (Bruker, 2008)
;
_computing_data_reduction
;
SAINT (Bruker, 2008)
;
_computing_molecular_graphics
;
ORTEPIII (Burnett & Johnson, 1996)
;
_computing_publication_material
;
SHELXL97 (Sheldrick, 2008), PLATON (Spek, 2009) and publCIF
(Westrip, 2010)
;
_computing_structure_refinement
;
SHELXL97 (Sheldrick, 2008)
;
_computing_structure_solution
;
SHELXS97 (Sheldrick, 2008)
;
_diffrn_ambient_temperature 173(2)
_diffrn_measured_fraction_theta_full 0.980
_diffrn_measured_fraction_theta_max 0.980
_diffrn_measurement_device_type 'Bruker APEXII CCD area-detector'
_diffrn_measurement_method 'omega scans'
_diffrn_radiation_monochromator graphite
_diffrn_radiation_type MoK\a
_diffrn_radiation_wavelength 0.71073
_diffrn_reflns_av_R_equivalents 0.0283
_diffrn_reflns_av_sigmaI/netI 0.0239
_diffrn_reflns_limit_h_max 12
_diffrn_reflns_limit_h_min -12
_diffrn_reflns_limit_k_max 12
_diffrn_reflns_limit_k_min -12
_diffrn_reflns_limit_l_max 24
_diffrn_reflns_limit_l_min 0
_diffrn_reflns_number 31957
_diffrn_reflns_theta_full 27.50
_diffrn_reflns_theta_max 27.50
_diffrn_reflns_theta_min 1.08
_diffrn_standards_decay_% 0.0
_exptl_absorpt_coefficient_mu 0.091
_exptl_absorpt_correction_T_max 0.98
_exptl_absorpt_correction_T_min 0.89
_exptl_absorpt_correction_type multi-scan
_exptl_absorpt_process_details
;
(<i>TWINABS</i>; Bruker, 2008)
;
_exptl_crystal_colour yellow
_exptl_crystal_density_diffrn 1.348
_exptl_crystal_density_method 'not measured'
_exptl_crystal_description prism
_exptl_crystal_F_000 672
_exptl_crystal_size_max 0.35
_exptl_crystal_size_mid 0.20
_exptl_crystal_size_min 0.20
_refine_diff_density_max 0.963
_refine_diff_density_min -0.696
_refine_ls_extinction_method none
_refine_ls_goodness_of_fit_ref 1.057
_refine_ls_hydrogen_treatment mixed
_refine_ls_matrix_type full
_refine_ls_number_parameters 454
_refine_ls_number_reflns 7120
_refine_ls_number_restraints 0
_refine_ls_restrained_S_all 1.057
_refine_ls_R_factor_all 0.0969
_refine_ls_R_factor_gt 0.0742
_refine_ls_shift/su_max 0.000
_refine_ls_shift/su_mean 0.000
_refine_ls_structure_factor_coef Fsqd
_refine_ls_weighting_details 'calc w=1/[\s^2^(Fo^2^)+(0.1048P)^2^+1.3081P] where P=(Fo^2^+2Fc^2^)/3'
_refine_ls_weighting_scheme calc
_refine_ls_wR_factor_gt 0.2008
_refine_ls_wR_factor_ref 0.2238
_reflns_number_gt 5311
_reflns_number_total 7120
_reflns_threshold_expression I>2sigma(I)
_cod_data_source_file su2793sup1.cif
_cod_data_source_block I
_cod_database_code 2240064
_cod_database_fobs_code 2240064

loop_
_symmetry_equiv_pos_as_xyz
'x, y, z'
'-x, -y, -z'

loop_
_atom_site_type_symbol
_atom_site_label
_atom_site_fract_x
_atom_site_fract_y
_atom_site_fract_z
_atom_site_U_iso_or_equiv
_atom_site_adp_type
_atom_site_calc_flag
_atom_site_refinement_flags
_atom_site_occupancy
_atom_site_symmetry_multiplicity
O O1A 0.5904(3) 0.2741(3) 0.13946(17) 0.0658(7) Uani d . 1 1
H H1OA 0.5705 0.3626 0.1239 0.079 Uiso calc R 1 1
N N1A 0.0069(3) 0.1121(3) 0.12381(13) 0.0364(5) Uani d . 1 1
C C1A -0.0514(3) 0.1592(4) 0.06231(16) 0.0401(7) Uani d . 1 1
H H1A -0.1319 0.1301 0.0515 0.048 Uiso calc R 1 1
N N2A 0.4790(3) 0.2709(4) 0.19701(17) 0.0485(7) Uani d . 1 1
C C2A -0.0015(3) 0.2493(4) 0.01207(16) 0.0450(7) Uani d . 1 1
H H2A -0.0468 0.2799 -0.0318 0.054 Uiso calc R 1 1
C C3A 0.1137(3) 0.2929(3) 0.02709(15) 0.0396(6) Uani d . 1 1
H H3A 0.1489 0.3547 -0.0063 0.047 Uiso calc R 1 1
C C4A 0.1803(3) 0.2457(3) 0.09231(14) 0.0291(5) Uani d . 1 1
C C5A 0.3032(3) 0.2823(3) 0.11080(15) 0.0335(6) Uani d . 1 1
H H5A 0.3441 0.3418 0.0787 0.040 Uiso calc R 1 1
C C6A 0.3633(3) 0.2317(3) 0.17532(15) 0.0355(6) Uani d . 1 1
C C7A 0.3028(4) 0.1425(4) 0.22270(16) 0.0446(7) Uani d . 1 1
H H7A 0.3433 0.1093 0.2675 0.054 Uiso calc R 1 1
C C8A 0.1871(4) 0.1032(4) 0.20521(16) 0.0414(7) Uani d . 1 1
H H8A 0.1498 0.0410 0.2373 0.050 Uiso calc R 1 1
C C9A 0.1224(3) 0.1541(3) 0.13994(14) 0.0303(5) Uani d . 1 1
O O1B 0.8871(3) 0.9329(3) 0.20442(14) 0.0576(6) Uani d . 1 1
H H1OB 0.9352 0.9852 0.1843 0.069 Uiso calc R 1 1
N N1B 0.5281(3) 0.5673(4) 0.1053(2) 0.0600(8) Uani d . 1 1
C C1B 0.3984(5) 0.6582(5) 0.0806(3) 0.0928(19) Uani d . 1 1
H H1B 0.3288 0.6161 0.0685 0.111 Uiso calc R 1 1
N N2B 0.9495(3) 0.7941(3) 0.17819(17) 0.0483(7) Uani d . 1 1
C C2B 0.3559(5) 0.8113(5) 0.0709(4) 0.112(3) Uani d . 1 1
H H2B 0.2598 0.8712 0.0530 0.134 Uiso calc R 1 1
C C3B 0.4536(5) 0.8747(4) 0.0874(3) 0.0774(15) Uani d . 1 1
H H3B 0.4278 0.9791 0.0795 0.093 Uiso calc R 1 1
C C4B 0.5933(3) 0.7849(4) 0.11611(18) 0.0463(8) Uani d . 1 1
C C5B 0.6977(3) 0.8430(4) 0.13731(17) 0.0416(7) Uani d . 1 1
H H5B 0.6724 0.9478 0.1354 0.050 Uiso calc R 1 1
C C6B 0.8354(3) 0.7477(4) 0.16065(16) 0.0405(7) Uani d . 1 1
C C7B 0.8759(4) 0.5891(4) 0.16110(18) 0.0467(7) Uani d . 1 1
H H7B 0.9753 0.5234 0.1737 0.056 Uiso calc R 1 1
C C8B 0.7744(4) 0.5321(4) 0.14376(18) 0.0467(7) Uani d . 1 1
H H8B 0.8010 0.4271 0.1461 0.056 Uiso calc R 1 1
C C9B 0.6279(3) 0.6292(4) 0.12197(17) 0.0427(7) Uani d . 1 1
O O1C 0.6927(4) -0.0383(4) 0.39244(18) 0.0834(9) Uani d . 1 1
H H1C 0.6157 -0.0636 0.3975 0.100 Uiso calc R 1 1
N N1C 0.8919(3) 0.5060(3) 0.38596(13) 0.0395(6) Uani d . 1 1
C C1C 0.8513(4) 0.5683(3) 0.44833(17) 0.0429(7) Uani d . 1 1
H H1OC 0.8899 0.6423 0.4563 0.051 Uiso calc R 1 1
N N2C 0.6800(4) 0.0668(3) 0.33013(15) 0.0482(7) Uani d . 1 1
C C2C 0.7559(4) 0.5330(3) 0.50310(16) 0.0425(7) Uani d . 1 1
H H2C 0.7304 0.5817 0.5468 0.051 Uiso calc R 1 1
C C3C 0.6997(3) 0.4265(3) 0.49252(15) 0.0369(6) Uani d . 1 1
H H3C 0.6354 0.3999 0.5294 0.044 Uiso calc R 1 1
C C4C 0.7365(3) 0.3563(3) 0.42747(14) 0.0308(5) Uani d . 1 1
C C5C 0.6859(3) 0.2431(3) 0.41290(15) 0.0349(6) Uani d . 1 1
H H5C 0.6239 0.2104 0.4486 0.042 Uiso calc R 1 1
C C6C 0.7249(3) 0.1798(3) 0.34798(15) 0.0353(6) Uani d . 1 1
C C7C 0.8151(4) 0.2316(3) 0.29446(15) 0.0386(6) Uani d . 1 1
H H7C 0.8372 0.1924 0.2484 0.046 Uiso calc R 1 1
C C8C 0.8702(4) 0.3363(3) 0.30816(15) 0.0394(6) Uani d . 1 1
H H8C 0.9345 0.3656 0.2723 0.047 Uiso calc R 1 1
C C9C 0.8333(3) 0.4017(3) 0.37463(14) 0.0325(6) Uani d . 1 1
O O1D 0.1032(3) 0.5575(3) 0.28275(14) 0.0602(7) Uani d . 1 1
H H1OD 0.0452 0.5404 0.3169 0.072 Uiso calc R 1 1
N N1D 0.4155(3) 0.9499(3) 0.40248(15) 0.0443(6) Uani d . 1 1
C C1D 0.3083(4) 1.0657(3) 0.43441(18) 0.0481(8) Uani d . 1 1
H H1D 0.3411 1.1335 0.4545 0.058 Uiso calc R 1 1
N N2D 0.2499(4) 0.5174(4) 0.30317(17) 0.0524(7) Uani d . 1 1
C C2D 0.1504(4) 1.0939(4) 0.4402(2) 0.0541(9) Uani d . 1 1
H H2D 0.0783 1.1795 0.4634 0.065 Uiso calc R 1 1
C C3D 0.1000(4) 0.9987(4) 0.41264(18) 0.0479(8) Uani d . 1 1
H H3D -0.0077 1.0171 0.4163 0.058 Uiso calc R 1 1
C C4D 0.2084(3) 0.8717(3) 0.37835(14) 0.0354(6) Uani d . 1 1
C C5D 0.1665(4) 0.7640(3) 0.35065(15) 0.0390(6) Uani d . 1 1
H H5D 0.0602 0.7781 0.3519 0.047 Uiso calc R 1 1
C C6D 0.2797(4) 0.6380(3) 0.32161(15) 0.0418(7) Uani d . 1 1
C C7D 0.4385(4) 0.6209(4) 0.31648(18) 0.0468(8) Uani d . 1 1
H H7D 0.5158 0.5356 0.2952 0.056 Uiso calc R 1 1
C C8D 0.4805(4) 0.7250(3) 0.34159(17) 0.0443(7) Uani d . 1 1
H H8D 0.5867 0.7126 0.3373 0.053 Uiso calc R 1 1
C C9D 0.3671(3) 0.8519(3) 0.37414(15) 0.0363(6) Uani d . 1 1
H H2NB 1.008(4) 0.742(4) 0.209(2) 0.052(11) Uiso d . 1 1
H H2NC 0.748(4) 0.008(4) 0.301(2) 0.051(10) Uiso d . 1 1
H H2NA 0.521(5) 0.215(4) 0.227(2) 0.055(12) Uiso d . 1 1
H H2ND 0.315(5) 0.465(5) 0.269(2) 0.064(12) Uiso d . 1 1

loop_
_atom_site_aniso_label
_atom_site_aniso_U_11
_atom_site_aniso_U_22
_atom_site_aniso_U_33
_atom_site_aniso_U_12
_atom_site_aniso_U_13
_atom_site_aniso_U_23
O1A 0.0467(14) 0.0799(18) 0.080(2) -0.0340(14) 0.0043(13) -0.0167(15)
N1A 0.0344(12) 0.0440(13) 0.0362(13) -0.0209(10) -0.0002(9) -0.0056(10)
C1A 0.0325(14) 0.0558(18) 0.0361(15) -0.0196(13) -0.0028(11) -0.0098(13)
N2A 0.0376(14) 0.0678(19) 0.0485(17) -0.0266(14) -0.0068(12) -0.0104(15)
C2A 0.0372(15) 0.068(2) 0.0300(14) -0.0185(14) -0.0080(12) -0.0004(13)
C3A 0.0355(14) 0.0502(17) 0.0299(14) -0.0146(13) -0.0023(11) 0.0058(12)
C4A 0.0251(12) 0.0322(12) 0.0276(12) -0.0083(10) 0.0010(9) -0.0048(10)
C5A 0.0308(13) 0.0392(14) 0.0319(14) -0.0161(11) 0.0028(10) -0.0037(11)
C6A 0.0304(13) 0.0407(15) 0.0367(15) -0.0137(11) -0.0009(11) -0.0098(11)
C7A 0.0481(17) 0.0598(19) 0.0302(15) -0.0237(15) -0.0111(12) 0.0017(13)
C8A 0.0456(16) 0.0544(18) 0.0297(14) -0.0262(14) -0.0048(12) 0.0050(12)
C9A 0.0295(12) 0.0345(13) 0.0272(13) -0.0130(11) 0.0004(10) -0.0031(10)
O1B 0.0628(15) 0.0658(16) 0.0545(15) -0.0373(13) 0.0085(12) -0.0137(12)
N1B 0.0422(15) 0.0627(19) 0.080(2) -0.0199(14) -0.0133(15) -0.0185(16)
C1B 0.046(2) 0.072(3) 0.161(5) -0.003(2) -0.041(3) -0.052(3)
N2B 0.0488(16) 0.0511(16) 0.0539(17) -0.0289(13) -0.0117(13) 0.0074(13)
C2B 0.061(3) 0.069(3) 0.195(6) 0.017(2) -0.073(4) -0.065(4)
C3B 0.051(2) 0.047(2) 0.122(4) 0.0118(17) -0.039(2) -0.039(2)
C4B 0.0311(14) 0.0577(19) 0.0453(17) -0.0072(13) -0.0029(12) -0.0232(15)
C5B 0.0350(14) 0.0441(16) 0.0423(16) -0.0103(13) 0.0015(12) -0.0127(13)
C6B 0.0395(15) 0.0547(17) 0.0325(14) -0.0257(14) -0.0020(11) 0.0058(12)
C7B 0.0449(17) 0.0488(17) 0.0505(18) -0.0224(14) -0.0153(14) 0.0120(14)
C8B 0.0500(18) 0.0449(17) 0.0501(19) -0.0228(14) -0.0152(14) 0.0095(14)
C9B 0.0370(15) 0.0522(17) 0.0403(16) -0.0175(13) -0.0037(12) -0.0062(13)
O1C 0.100(3) 0.088(2) 0.076(2) -0.053(2) -0.0081(18) 0.0077(17)
N1C 0.0423(13) 0.0459(14) 0.0384(13) -0.0249(11) -0.0076(10) -0.0002(10)
C1C 0.0503(17) 0.0427(16) 0.0440(17) -0.0245(14) -0.0129(13) -0.0011(13)
N2C 0.0646(18) 0.0509(16) 0.0415(15) -0.0389(15) 0.0111(13) -0.0077(12)
C2C 0.0516(17) 0.0421(16) 0.0336(15) -0.0155(14) -0.0089(13) -0.0044(12)
C3C 0.0376(14) 0.0388(14) 0.0294(13) -0.0098(12) -0.0031(11) 0.0017(11)
C4C 0.0288(12) 0.0312(13) 0.0293(13) -0.0080(10) -0.0057(10) 0.0039(10)
C5C 0.0339(13) 0.0376(14) 0.0335(14) -0.0165(11) 0.0027(11) 0.0025(11)
C6C 0.0366(14) 0.0394(14) 0.0340(14) -0.0200(12) -0.0011(11) 0.0014(11)
C7C 0.0469(16) 0.0486(16) 0.0280(13) -0.0273(14) -0.0021(11) 0.0003(12)
C8C 0.0457(16) 0.0526(17) 0.0284(14) -0.0301(14) 0.0007(11) 0.0020(12)
C9C 0.0320(13) 0.0377(14) 0.0308(13) -0.0162(11) -0.0075(10) 0.0043(10)
O1D 0.0689(17) 0.0762(17) 0.0451(14) -0.0371(14) -0.0142(12) 0.0054(12)
N1D 0.0527(15) 0.0360(13) 0.0465(15) -0.0218(12) 0.0028(12) 0.0010(11)
C1D 0.063(2) 0.0353(15) 0.0463(18) -0.0186(15) -0.0040(15) -0.0015(13)
N2D 0.0618(18) 0.0619(18) 0.0456(16) -0.0371(15) 0.0022(14) -0.0095(14)
C2D 0.059(2) 0.0370(16) 0.051(2) 0.0014(15) -0.0083(16) -0.0096(14)
C3D 0.0393(16) 0.0454(17) 0.0465(18) 0.0003(13) -0.0104(13) -0.0045(14)
C4D 0.0417(15) 0.0325(13) 0.0272(13) -0.0090(11) -0.0067(11) 0.0053(10)
C5D 0.0418(15) 0.0444(16) 0.0304(14) -0.0158(13) -0.0077(11) 0.0048(12)
C6D 0.0599(19) 0.0409(15) 0.0275(14) -0.0243(14) 0.0018(12) -0.0003(11)
C7D 0.0499(18) 0.0427(16) 0.0451(17) -0.0187(14) 0.0152(14) -0.0087(13)
C8D 0.0423(16) 0.0412(16) 0.0470(17) -0.0173(13) 0.0113(13) -0.0039(13)
C9D 0.0434(15) 0.0312(13) 0.0334(14) -0.0161(12) 0.0028(11) 0.0038(11)

loop_
_atom_type_symbol
_atom_type_description
_atom_type_scat_dispersion_real
_atom_type_scat_dispersion_imag
_atom_type_scat_source
C C 0.0033 0.0016 'International Tables Vol C Tables 4.2.6.8 and 6.1.1.4'
H H 0.0000 0.0000 'International Tables Vol C Tables 4.2.6.8 and 6.1.1.4'
N N 0.0061 0.0033 'International Tables Vol C Tables 4.2.6.8 and 6.1.1.4'
O O 0.0106 0.0060 'International Tables Vol C Tables 4.2.6.8 and 6.1.1.4'

loop_
_geom_angle_atom_site_label_1
_geom_angle_atom_site_label_2
_geom_angle_atom_site_label_3
_geom_angle
N2A O1A H1OA 109.5
C1A N1A C9A 118.5(2)
N1A C1A C2A 123.7(3)
N1A C1A H1A 118.2
C2A C1A H1A 118.2
C6A N2A O1A 111.7(3)
C6A N2A H2NA 110(3)
O1A N2A H2NA 109(3)
C3A C2A C1A 118.8(3)
C3A C2A H2A 120.6
C1A C2A H2A 120.6
C2A C3A C4A 119.9(3)
C2A C3A H3A 120.1
C4A C3A H3A 120.1
C3A C4A C9A 117.3(2)
C3A C4A C5A 123.2(3)
C9A C4A C5A 119.5(2)
C6A C5A C4A 120.1(3)
C6A C5A H5A 119.9
C4A C5A H5A 119.9
C5A C6A N2A 122.0(3)
C5A C6A C7A 119.7(3)
N2A C6A C7A 118.2(3)
C8A C7A C6A 121.0(3)
C8A C7A H7A 119.5
C6A C7A H7A 119.5
C7A C8A C9A 120.6(3)
C7A C8A H8A 119.7
C9A C8A H8A 119.7
N1A C9A C8A 119.2(2)
N1A C9A C4A 121.8(2)
C8A C9A C4A 119.0(2)
N2B O1B H1OB 109.5
C1B N1B C9B 117.1(3)
N1B C1B C2B 124.5(4)
N1B C1B H1B 117.7
C2B C1B H1B 117.7
O1B N2B C6B 111.6(3)
O1B N2B H2NB 104(3)
C6B N2B H2NB 118(3)
C3B C2B C1B 119.1(4)
C3B C2B H2B 120.4
C1B C2B H2B 120.4
C2B C3B C4B 119.8(4)
C2B C3B H3B 120.1
C4B C3B H3B 120.1
C3B C4B C5B 123.2(3)
C3B C4B C9B 116.6(3)
C5B C4B C9B 120.3(3)
C6B C5B C4B 119.6(3)
C6B C5B H5B 120.2
C4B C5B H5B 120.2
C5B C6B N2B 123.6(3)
C5B C6B C7B 120.0(3)
N2B C6B C7B 116.1(3)
C8B C7B C6B 120.9(3)
C8B C7B H7B 119.6
C6B C7B H7B 119.6
C7B C8B C9B 120.0(3)
C7B C8B H8B 120.0
C9B C8B H8B 120.0
N1B C9B C4B 122.8(3)
N1B C9B C8B 118.2(3)
C4B C9B C8B 118.9(3)
N2C O1C H1C 109.5
C1C N1C C9C 117.2(3)
N1C C1C C2C 124.5(3)
N1C C1C H1OC 117.7
C2C C1C H1OC 117.7
C6C N2C O1C 108.0(3)
C6C N2C H2NC 112(3)
O1C N2C H2NC 99(3)
C3C C2C C1C 118.5(3)
C3C C2C H2C 120.8
C1C C2C H2C 120.8
C2C C3C C4C 120.3(3)
C2C C3C H3C 119.8
C4C C3C H3C 119.8
C3C C4C C5C 123.8(3)
C3C C4C C9C 116.8(3)
C5C C4C C9C 119.4(2)
C6C C5C C4C 120.9(2)
C6C C5C H5C 119.6
C4C C5C H5C 119.6
C5C C6C N2C 123.9(3)
C5C C6C C7C 119.1(3)
N2C C6C C7C 116.9(3)
C8C C7C C6C 121.0(3)
C8C C7C H7C 119.5
C6C C7C H7C 119.5
C7C C8C C9C 120.9(3)
C7C C8C H8C 119.5
C9C C8C H8C 119.5
N1C C9C C8C 118.8(2)
N1C C9C C4C 122.7(2)
C8C C9C C4C 118.6(3)
N2D O1D H1OD 109.5
C1D N1D C9D 117.7(3)
N1D C1D C2D 123.8(3)
N1D C1D H1D 118.1
C2D C1D H1D 118.1
O1D N2D C6D 112.9(3)
O1D N2D H2ND 107(3)
C6D N2D H2ND 115(3)
C3D C2D C1D 119.6(3)
C3D C2D H2D 120.2
C1D C2D H2D 120.2
C2D C3D C4D 119.6(3)
C2D C3D H3D 120.2
C4D C3D H3D 120.2
C5D C4D C3D 123.3(3)
C5D C4D C9D 119.5(3)
C3D C4D C9D 117.2(3)
C6D C5D C4D 120.1(3)
C6D C5D H5D 119.9
C4D C5D H5D 119.9
C5D C6D N2D 123.4(3)
C5D C6D C7D 119.8(3)
N2D C6D C7D 116.5(3)
C8D C7D C6D 120.8(3)
C8D C7D H7D 119.6
C6D C7D H7D 119.6
C7D C8D C9D 120.4(3)
C7D C8D H8D 119.8
C9D C8D H8D 119.8
N1D C9D C8D 118.5(3)
N1D C9D C4D 122.1(3)
C8D C9D C4D 119.4(3)

loop_
_geom_bond_atom_site_label_1
_geom_bond_atom_site_label_2
_geom_bond_distance
O1A N2A 1.422(4)
O1A H1OA 0.8400
N1A C1A 1.316(4)
N1A C9A 1.368(3)
C1A C2A 1.395(5)
C1A H1A 0.9500
N2A C6A 1.393(4)
N2A H2NA 0.78(4)
C2A C3A 1.369(4)
C2A H2A 0.9500
C3A C4A 1.411(4)
C3A H3A 0.9500
C4A C9A 1.417(4)
C4A C5A 1.417(4)
C5A C6A 1.378(4)
C5A H5A 0.9500
C6A C7A 1.411(4)
C7A C8A 1.363(4)
C7A H7A 0.9500
C8A C9A 1.408(4)
C8A H8A 0.9500
O1B N2B 1.361(4)
O1B H1OB 0.8400
N1B C1B 1.311(5)
N1B C9B 1.368(4)
C1B C2B 1.385(7)
C1B H1B 0.9500
N2B C6B 1.393(4)
N2B H2NB 0.85(4)
C2B C3B 1.361(6)
C2B H2B 0.9500
C3B C4B 1.408(5)
C3B H3B 0.9500
C4B C5B 1.413(4)
C4B C9B 1.417(5)
C5B C6B 1.366(4)
C5B H5B 0.9500
C6B C7B 1.438(5)
C7B C8B 1.353(4)
C7B H7B 0.9500
C8B C9B 1.422(4)
C8B H8B 0.9500
O1C N2C 1.474(4)
O1C H1C 0.8400
N1C C1C 1.323(4)
N1C C9C 1.366(4)
C1C C2C 1.393(4)
C1C H1OC 0.9500
N2C C6C 1.397(4)
N2C H2NC 0.85(4)
C2C C3C 1.365(4)
C2C H2C 0.9500
C3C C4C 1.403(4)
C3C H3C 0.9500
C4C C5C 1.412(4)
C4C C9C 1.423(4)
C5C C6C 1.370(4)
C5C H5C 0.9500
C6C C7C 1.421(4)
C7C C8C 1.360(4)
C7C H7C 0.9500
C8C C9C 1.406(4)
C8C H8C 0.9500
O1D N2D 1.372(4)
O1D H1OD 0.8400
N1D C1D 1.322(4)
N1D C9D 1.371(4)
C1D C2D 1.391(5)
C1D H1D 0.9500
N2D C6D 1.385(4)
N2D H2ND 0.88(4)
C2D C3D 1.353(5)
C2D H2D 0.9500
C3D C4D 1.414(4)
C3D H3D 0.9500
C4D C5D 1.410(4)
C4D C9D 1.418(4)
C5D C6D 1.382(4)
C5D H5D 0.9500
C6D C7D 1.426(5)
C7D C8D 1.356(5)
C7D H7D 0.9500
C8D C9D 1.415(4)
C8D H8D 0.9500

loop_
_geom_hbond_atom_site_label_D
_geom_hbond_atom_site_label_H
_geom_hbond_atom_site_label_A
_geom_hbond_site_symmetry_A
_geom_hbond_distance_DH
_geom_hbond_distance_HA
_geom_hbond_distance_DA
_geom_hbond_angle_DHA
O1A H1OA N1B . 0.84 1.88 2.711(5) 170
N2A H2NA N2C . 0.78(4) 2.58(4) 3.351(5) 169(4)
N2D H2ND N2A . 0.88(4) 2.35(4) 3.204(4) 165(4)
O1B H1OB N1A 1_665 0.84 1.87 2.689(4) 166
O1C H1C N1D 1_545 0.84 1.82 2.628(5) 160
O1D H1OD N1C 1_455 0.84 1.93 2.764(4) 172
N2B H2NB O1D 1_655 0.85(4) 2.14(4) 2.935(4) 157(4)
N2C H2NC O1B 1_545 0.85(4) 2.12(4) 2.937(4) 159(4)
C7C H7C O1B 1_545 0.95 2.58 3.300(4) 133
C3A H3A Cg5 2_665 0.95 2.64 3.333(3) 130
C3B H3B Cg2 1_565 0.95 2.59 3.265(4) 129
C3C H3C Cg11 2_666 0.95 2.61 3.355(3) 136
C3D H3D Cg8 1_465 0.95 2.85 3.436(4) 121
C7D H7D Cg8 1_555 0.95 2.99 3.664(4) 129
C8B H8B Cg1 1_655 0.95 2.85 3.527(4) 129

loop_
_geom_torsion_atom_site_label_1
_geom_torsion_atom_site_label_2
_geom_torsion_atom_site_label_3
_geom_torsion_atom_site_label_4
_geom_torsion
C9A N1A C1A C2A 0.4(4)
N1A C1A C2A C3A -0.4(5)
C1A C2A C3A C4A 0.4(5)
C2A C3A C4A C9A -0.2(4)
C2A C3A C4A C5A 178.0(3)
C3A C4A C5A C6A -179.6(3)
C9A C4A C5A C6A -1.4(4)
C4A C5A C6A N2A -176.9(3)
C4A C5A C6A C7A 0.4(4)
O1A N2A C6A C5A -39.0(4)
O1A N2A C6A C7A 143.7(3)
C5A C6A C7A C8A 1.1(5)
N2A C6A C7A C8A 178.5(3)
C6A C7A C8A C9A -1.6(5)
C1A N1A C9A C8A -179.3(3)
C1A N1A C9A C4A -0.2(4)
C7A C8A C9A N1A 179.7(3)
C7A C8A C9A C4A 0.6(4)
C3A C4A C9A N1A 0.2(4)
C5A C4A C9A N1A -178.2(2)
C3A C4A C9A C8A 179.2(3)
C5A C4A C9A C8A 0.9(4)
C9B N1B C1B C2B -0.5(9)
N1B C1B C2B C3B 0.4(11)
C1B C2B C3B C4B -2.1(9)
C2B C3B C4B C5B -177.3(5)
C2B C3B C4B C9B 3.9(7)
C3B C4B C5B C6B -176.0(4)
C9B C4B C5B C6B 2.8(5)
C4B C5B C6B N2B 175.7(3)
C4B C5B C6B C7B 2.3(5)
O1B N2B C6B C5B 31.3(4)
O1B N2B C6B C7B -155.1(3)
C5B C6B C7B C8B -5.0(5)
N2B C6B C7B C8B -178.9(3)
C6B C7B C8B C9B 2.6(5)
C1B N1B C9B C4B 2.5(6)
C1B N1B C9B C8B -175.3(4)
C3B C4B C9B N1B -4.2(5)
C5B C4B C9B N1B 176.9(3)
C3B C4B C9B C8B 173.7(4)
C5B C4B C9B C8B -5.2(5)
C7B C8B C9B N1B -179.6(3)
C7B C8B C9B C4B 2.5(5)
C9C N1C C1C C2C 1.1(5)
N1C C1C C2C C3C 0.2(5)
C1C C2C C3C C4C -0.7(4)
C2C C3C C4C C5C 178.6(3)
C2C C3C C4C C9C -0.1(4)
C3C C4C C5C C6C 179.5(3)
C9C C4C C5C C6C -1.9(4)
C4C C5C C6C N2C 179.5(3)
C4C C5C C6C C7C -1.3(4)
O1C N2C C6C C5C -40.2(4)
O1C N2C C6C C7C 140.5(3)
C5C C6C C7C C8C 3.8(5)
N2C C6C C7C C8C -176.9(3)
C6C C7C C8C C9C -3.1(5)
C1C N1C C9C C8C 178.1(3)
C1C N1C C9C C4C -2.0(4)
C7C C8C C9C N1C 179.8(3)
C7C C8C C9C C4C -0.1(4)
C3C C4C C9C N1C 1.5(4)
C5C C4C C9C N1C -177.3(2)
C3C C4C C9C C8C -178.7(2)
C5C C4C C9C C8C 2.6(4)
C9D N1D C1D C2D -0.6(5)
N1D C1D C2D C3D 0.6(5)
C1D C2D C3D C4D 0.0(5)
C2D C3D C4D C5D 177.5(3)
C2D C3D C4D C9D -0.6(4)
C3D C4D C5D C6D -176.1(3)
C9D C4D C5D C6D 2.0(4)
C4D C5D C6D N2D 170.0(3)
C4D C5D C6D C7D -3.2(4)
O1D N2D C6D C5D 30.3(4)
O1D N2D C6D C7D -156.3(3)
C5D C6D C7D C8D 1.9(5)
N2D C6D C7D C8D -171.8(3)
C6D C7D C8D C9D 0.7(5)
C1D N1D C9D C8D -178.2(3)
C1D N1D C9D C4D -0.1(4)
C7D C8D C9D N1D 176.3(3)
C7D C8D C9D C4D -1.9(4)
C5D C4D C9D N1D -177.5(3)
C3D C4D C9D N1D 0.7(4)
C5D C4D C9D C8D 0.6(4)
C3D C4D C9D C8D 178.8(3)
